data_4062965
loop_
_publ_author_name
'Javier A. Cabeza'
'Ignacio del R\'io'
'V\'ictor Riera'
'Marta Su\'arez'
'Santiago Garc\'ia-Granda'

_publ_section_title
;
Reactivity of a Triruthenium Cluster Complex Containing a
mu3-eta3-C,N2 Ligand Derived from 2-Amino-7,8-benzoquinoline.
Coupling of This Ligand with C3 Fragments and Characterization
of mu3-Vinylidene and mu-Stannylene Derivatives
;
_journal_name_full Organometallics
_journal_paper_doi 10.1021/om049797j
_journal_year 2004
_chemical_formula_moiety 'C26 H16 N2 O9 Ru3'
_chemical_formula_sum 'C26 H16 N2 O9 Ru3'
_chemical_formula_weight 803.62
_space_group_IT_number 14
_symmetry_cell_setting monoclinic
_symmetry_space_group_name_Hall '-P 2ybc'
_symmetry_space_group_name_H-M 'P 1 21/c 1'
_cell_angle_alpha 90.00
_cell_angle_beta 113.3960(10)
_cell_angle_gamma 90.00
_cell_formula_units_Z 8
_cell_length_a 18.8779(4)
_cell_length_b 17.1865(4)
_cell_length_c 17.8513(4)
_cell_measurement_temperature 120(2)
_cell_volume 5315.6(2)
_diffrn_ambient_temperature 120(2)
_exptl_crystal_density_diffrn 2.008
_cod_original_sg_symbol_H-M 'P 21/c'
_cod_database_code 4062965

loop_
_symmetry_equiv_pos_as_xyz
'x, y, z'
'-x, y+1/2, -z+1/2'
'-x, -y, -z'
'x, -y-1/2, z-1/2'

loop_
_atom_site_label
_atom_site_type_symbol
_atom_site_fract_x
_atom_site_fract_y
_atom_site_fract_z
_atom_site_U_iso_or_equiv
_atom_site_adp_type
_atom_site_occupancy
_atom_site_symmetry_multiplicity
_atom_site_calc_flag
_atom_site_refinement_flags
_atom_site_disorder_assembly
_atom_site_disorder_group
Ru1B Ru 0.12101(2) 0.09117(2) 0.26844(3) 0.01660(14) Uani 1 1 d . . .
Ru3A Ru 0.57680(2) 0.24213(3) 0.25665(2) 0.01735(14) Uani 1 1 d . . .
Ru2B Ru 0.04213(2) 0.09353(2) 0.36403(3) 0.01788(14) Uani 1 1 d . . .
Ru2A Ru 0.46369(2) 0.32023(3) 0.12398(3) 0.02118(14) Uani 1 1 d . . .
Ru3B Ru -0.08210(2) 0.01164(2) 0.24520(2) 0.01700(14) Uani 1 1 d . . .
Ru1A Ru 0.37242(2) 0.33555(3) 0.20541(3) 0.02003(14) Uani 1 1 d . . .
O1B O -0.0365(2) -0.1747(2) 0.1755(3) 0.0242(9) Uani 1 1 d . . .
H1B H -0.0336 -0.1972 0.2171 0.036 Uiso 1 1 calc R . .
O17A O 0.3411(3) 0.4115(4) -0.0159(3) 0.0500(14) Uani 1 1 d . . .
O14A O 0.2469(3) 0.4560(3) 0.1071(3) 0.0405(12) Uani 1 1 d . . .
O1A O 0.5193(2) 0.0710(2) 0.3377(2) 0.0249(9) Uani 1 1 d . . .
H1A H 0.5603 0.0948 0.3555 0.037 Uiso 1 1 calc R . .
O15B O 0.1037(3) 0.1014(3) 0.0910(3) 0.0327(10) Uani 1 1 d . . .
O20A O 0.7202(2) 0.3084(3) 0.2454(3) 0.0341(11) Uani 1 1 d . . .
O20B O -0.2208(3) 0.0914(3) 0.2547(3) 0.0383(12) Uani 1 1 d . . .
O18B O -0.0905(3) 0.1641(3) 0.3987(3) 0.0326(10) Uani 1 1 d . . .
O19B O 0.0760(3) -0.0371(3) 0.4866(3) 0.0404(12) Uani 1 1 d . . .
O17B O 0.1672(3) 0.1997(3) 0.4844(3) 0.0522(14) Uani 1 1 d . . .
O16A O 0.2429(2) 0.2164(3) 0.1595(3) 0.0357(11) Uani 1 1 d . . .
O18A O 0.5990(3) 0.3846(3) 0.0889(3) 0.0410(12) Uani 1 1 d . . .
O16B O 0.2473(2) -0.0313(3) 0.3170(3) 0.0362(11) Uani 1 1 d . . .
O19A O 0.4519(3) 0.1718(3) 0.0293(3) 0.0485(14) Uani 1 1 d . . .
O14B O 0.2478(3) 0.2173(3) 0.3408(3) 0.0360(11) Uani 1 1 d . . .
N2B N -0.0761(3) 0.0982(3) 0.1629(3) 0.0180(10) Uani 1 1 d . . .
N1B N 0.0272(3) 0.1658(3) 0.2608(3) 0.0193(10) Uani 1 1 d D . .
N1A N 0.4717(3) 0.4029(3) 0.2166(3) 0.0232(11) Uani 1 1 d D . .
O15A O 0.3675(3) 0.3805(3) 0.3686(3) 0.0449(13) Uani 1 1 d . . .
O21A O 0.6078(3) 0.0930(3) 0.1863(3) 0.0379(12) Uani 1 1 d . . .
C23A C 0.4640(3) 0.1710(3) 0.2375(3) 0.0192(12) Uani 1 1 d . . .
H23A H 0.4492 0.1382 0.1888 0.023 Uiso 1 1 calc R . .
O21B O -0.1098(3) -0.1182(3) 0.3447(3) 0.0444(13) Uani 1 1 d . . .
C17B C 0.1206(4) 0.1619(4) 0.4383(4) 0.0317(15) Uani 1 1 d . . .
C1B C -0.0312(3) 0.1612(3) 0.1833(3) 0.0184(11) Uani 1 1 d . . .
N2A N 0.5682(3) 0.3380(3) 0.3269(3) 0.0205(10) Uani 1 1 d . . .
C26A C 0.4561(3) 0.1775(4) 0.3778(4) 0.0252(13) Uani 1 1 d . . .
H26A H 0.5017 0.2093 0.3969 0.038 Uiso 1 1 calc R . .
H26B H 0.4558 0.1453 0.4215 0.038 Uiso 1 1 calc R . .
H26C H 0.4112 0.2103 0.3590 0.038 Uiso 1 1 calc R . .
C25B C 0.0996(3) -0.1714(3) 0.2289(4) 0.0229(13) Uani 1 1 d . . .
H25A H 0.1023 -0.1960 0.2783 0.034 Uiso 1 1 calc R . .
H25B H 0.1446 -0.1397 0.2404 0.034 Uiso 1 1 calc R . .
H25C H 0.0972 -0.2105 0.1896 0.034 Uiso 1 1 calc R . .
C11B C -0.1589(3) -0.0338(3) 0.1343(3) 0.0208(12) Uani 1 1 d . . .
C7B C -0.2184(3) -0.0009(4) -0.0139(4) 0.0288(14) Uani 1 1 d . . .
C12B C -0.1681(3) 0.0157(3) 0.0683(4) 0.0197(12) Uani 1 1 d . . .
C23B C 0.0255(3) -0.0675(3) 0.2627(3) 0.0174(11) Uani 1 1 d . . .
H23B H 0.0423 -0.0957 0.3146 0.021 Uiso 1 1 calc R . .
C4B C -0.1343(3) 0.1404(4) 0.0224(4) 0.0263(13) Uani 1 1 d . . .
C22B C 0.0468(3) 0.0100(3) 0.2761(3) 0.0157(11) Uani 1 1 d . . .
C13A C 0.6129(3) 0.3323(3) 0.4087(3) 0.0170(11) Uani 1 1 d . . .
C14A C 0.2955(3) 0.4146(4) 0.1435(4) 0.0269(14) Uani 1 1 d . . .
C20B C -0.1680(3) 0.0625(4) 0.2507(4) 0.0242(13) Uani 1 1 d . . .
C18A C 0.5508(4) 0.3578(4) 0.1038(4) 0.0294(14) Uani 1 1 d . . .
C17A C 0.3864(4) 0.3791(4) 0.0365(4) 0.0342(16) Uani 1 1 d . . .
C4A C 0.6197(3) 0.3926(4) 0.4635(4) 0.0228(12) Uani 1 1 d . . .
C1A C 0.5255(3) 0.4018(3) 0.2985(4) 0.0229(13) Uani 1 1 d . . .
C13B C -0.1253(3) 0.0870(3) 0.0837(3) 0.0202(12) Uani 1 1 d . . .
C14B C 0.1998(4) 0.1734(4) 0.3123(4) 0.0269(13) Uani 1 1 d . . .
C16B C 0.1997(3) 0.0140(3) 0.2985(4) 0.0219(12) Uani 1 1 d . . .
C26B C 0.0210(4) -0.0806(3) 0.1177(4) 0.0245(13) Uani 1 1 d . . .
H26D H -0.0248 -0.0492 0.0981 0.037 Uiso 1 1 calc R . .
H26E H 0.0180 -0.1188 0.0773 0.037 Uiso 1 1 calc R . .
H26F H 0.0654 -0.0482 0.1284 0.037 Uiso 1 1 calc R . .
C6A C 0.7085(4) 0.3126(4) 0.5730(4) 0.0299(14) Uani 1 1 d . . .
H6A H 0.7399 0.3061 0.6280 0.036 Uiso 1 1 calc R . .
C16A C 0.2917(3) 0.2608(4) 0.1769(4) 0.0246(13) Uani 1 1 d . . .
C24B C 0.0280(3) -0.1210(3) 0.1951(3) 0.0194(12) Uani 1 1 d . . .
C7A C 0.7030(3) 0.2517(3) 0.5179(3) 0.0234(13) Uani 1 1 d . . .
C3B C -0.0911(3) 0.2104(4) 0.0451(4) 0.0274(13) Uani 1 1 d . . .
H3B H -0.0971 0.2491 0.0067 0.033 Uiso 1 1 calc R . .
C10B C -0.2030(3) -0.1014(4) 0.1155(4) 0.0289(14) Uani 1 1 d . . .
H10B H -0.2005 -0.1348 0.1575 0.035 Uiso 1 1 calc R . .
C19B C 0.0636(4) 0.0127(4) 0.4417(4) 0.0256(13) Uani 1 1 d . . .
C10A C 0.6936(3) 0.1390(4) 0.4005(4) 0.0257(13) Uani 1 1 d . . .
H10A H 0.6935 0.1020 0.3625 0.031 Uiso 1 1 calc R . .
C8A C 0.7446(4) 0.1812(4) 0.5417(4) 0.0313(15) Uani 1 1 d . . .
H8A H 0.7753 0.1720 0.5964 0.038 Uiso 1 1 calc R . .
C22A C 0.4478(3) 0.2482(3) 0.2157(3) 0.0193(12) Uani 1 1 d . . .
C12A C 0.6563(3) 0.2615(3) 0.4334(3) 0.0197(12) Uani 1 1 d . . .
C5B C -0.1869(3) 0.1227(4) -0.0591(4) 0.0273(14) Uani 1 1 d . . .
H5B H -0.1943 0.1581 -0.1009 0.033 Uiso 1 1 calc R . .
C5A C 0.6694(4) 0.3805(4) 0.5483(4) 0.0278(14) Uani 1 1 d . . .
H5A H 0.6746 0.4196 0.5862 0.033 Uiso 1 1 calc R . .
C2B C -0.0394(3) 0.2200(3) 0.1260(4) 0.0236(13) Uani 1 1 d . . .
H2B H -0.0104 0.2653 0.1418 0.028 Uiso 1 1 calc R . .
C2A C 0.5305(3) 0.4650(3) 0.3512(4) 0.0239(13) Uani 1 1 d . . .
H2A H 0.5015 0.5097 0.3305 0.029 Uiso 1 1 calc R . .
C21B C -0.0981(3) -0.0688(4) 0.3078(4) 0.0256(13) Uani 1 1 d . . .
C18B C -0.0431(4) 0.1338(3) 0.3843(4) 0.0261(13) Uani 1 1 d . . .
C8B C -0.2600(3) -0.0723(4) -0.0286(4) 0.0321(15) Uani 1 1 d . . .
H8B H -0.2931 -0.0859 -0.0813 0.039 Uiso 1 1 calc R . .
C3A C 0.5776(3) 0.4608(3) 0.4323(4) 0.0265(13) Uani 1 1 d . . .
H3A H 0.5816 0.5029 0.4665 0.032 Uiso 1 1 calc R . .
C11A C 0.6487(3) 0.2048(3) 0.3740(3) 0.0205(12) Uani 1 1 d . . .
C20A C 0.6651(3) 0.2854(4) 0.2493(3) 0.0223(12) Uani 1 1 d . . .
C9B C -0.2510(3) -0.1203(4) 0.0349(4) 0.0327(15) Uani 1 1 d . . .
H9B H -0.2776 -0.1672 0.0245 0.039 Uiso 1 1 calc R . .
C15B C 0.1110(3) 0.0979(3) 0.1568(4) 0.0228(13) Uani 1 1 d . . .
C25A C 0.3837(3) 0.0753(3) 0.2763(4) 0.0263(13) Uani 1 1 d . . .
H25D H 0.3842 0.0433 0.2324 0.039 Uiso 1 1 calc R . .
H25E H 0.3385 0.1076 0.2569 0.039 Uiso 1 1 calc R . .
H25F H 0.3831 0.0428 0.3198 0.039 Uiso 1 1 calc R . .
C21A C 0.5955(3) 0.1513(4) 0.2097(4) 0.0230(13) Uani 1 1 d . . .
C6B C -0.2257(3) 0.0546(4) -0.0753(4) 0.0300(14) Uani 1 1 d . . .
H6B H -0.2585 0.0436 -0.1290 0.036 Uiso 1 1 calc R . .
C24A C 0.4554(3) 0.1262(3) 0.3075(3) 0.0202(12) Uani 1 1 d . . .
C19A C 0.4541(4) 0.2301(4) 0.0621(4) 0.0289(14) Uani 1 1 d . . .
C15A C 0.3687(4) 0.3625(4) 0.3082(4) 0.0336(15) Uani 1 1 d . . .
C9A C 0.7395(3) 0.1262(4) 0.4835(4) 0.0313(15) Uani 1 1 d . . .
H9A H 0.7668 0.0799 0.4995 0.038 Uiso 1 1 calc R . .
H1B1 H 0.040(4) 0.2142(17) 0.272(4) 0.038 Uiso 1 1 d D . .
H1A1 H 0.462(4) 0.4512(18) 0.199(4) 0.038 Uiso 1 1 d D . .

loop_
_atom_site_aniso_label
_atom_site_aniso_U_11
_atom_site_aniso_U_22
_atom_site_aniso_U_33
_atom_site_aniso_U_23
_atom_site_aniso_U_13
_atom_site_aniso_U_12
Ru1B 0.0182(2) 0.0134(2) 0.0187(2) 0.00006(15) 0.00783(18) -0.00122(15)
Ru3A 0.0167(2) 0.0188(3) 0.0167(2) -0.00170(16) 0.00680(18) -0.00284(15)
Ru2B 0.0237(3) 0.0152(2) 0.0160(2) 0.00070(15) 0.00914(19) 0.00152(15)
Ru2A 0.0188(2) 0.0280(3) 0.0165(2) 0.00242(17) 0.00672(18) -0.00403(17)
Ru3B 0.0176(2) 0.0147(2) 0.0202(2) 0.00349(15) 0.00910(18) 0.00183(15)
Ru1A 0.0168(2) 0.0232(3) 0.0197(2) 0.00382(17) 0.00690(18) -0.00033(16)
O1B 0.022(2) 0.013(2) 0.031(2) -0.0006(16) 0.0035(17) -0.0017(15)
O17A 0.041(3) 0.077(4) 0.027(3) 0.019(3) 0.009(2) 0.020(3)
O14A 0.034(3) 0.034(3) 0.047(3) 0.016(2) 0.009(2) 0.007(2)
O1A 0.023(2) 0.023(2) 0.028(2) -0.0014(17) 0.0095(17) -0.0050(16)
O15B 0.036(3) 0.043(3) 0.027(3) 0.001(2) 0.020(2) -0.005(2)
O20A 0.021(2) 0.048(3) 0.035(3) -0.006(2) 0.0127(19) -0.010(2)
O20B 0.027(2) 0.051(3) 0.038(3) 0.009(2) 0.015(2) 0.015(2)
O18B 0.048(3) 0.026(2) 0.035(3) 0.0031(19) 0.028(2) 0.013(2)
O19B 0.044(3) 0.041(3) 0.044(3) 0.024(2) 0.025(2) 0.014(2)
O17B 0.062(3) 0.050(3) 0.035(3) -0.013(3) 0.009(3) -0.018(3)
O16A 0.028(2) 0.039(3) 0.037(3) 0.004(2) 0.009(2) -0.013(2)
O18A 0.033(3) 0.058(3) 0.035(3) 0.007(2) 0.017(2) -0.012(2)
O16B 0.026(2) 0.024(2) 0.054(3) 0.001(2) 0.011(2) 0.0061(19)
O19A 0.059(3) 0.055(3) 0.029(3) -0.020(2) 0.016(2) -0.012(3)
O14B 0.029(2) 0.029(3) 0.047(3) -0.014(2) 0.013(2) -0.012(2)
N2B 0.019(2) 0.016(2) 0.022(2) 0.0019(18) 0.012(2) 0.0048(17)
N1B 0.027(3) 0.013(2) 0.019(2) 0.0004(18) 0.011(2) 0.0016(19)
N1A 0.029(3) 0.018(3) 0.023(3) 0.001(2) 0.010(2) -0.001(2)
O15A 0.037(3) 0.072(4) 0.026(3) -0.004(2) 0.013(2) 0.006(2)
O21A 0.032(2) 0.029(3) 0.064(3) -0.019(2) 0.031(2) -0.0083(19)
C23A 0.020(3) 0.019(3) 0.020(3) -0.001(2) 0.010(2) -0.008(2)
O21B 0.047(3) 0.036(3) 0.063(3) 0.024(3) 0.035(3) 0.006(2)
C17B 0.049(4) 0.030(4) 0.016(3) -0.002(3) 0.012(3) -0.006(3)
C1B 0.024(3) 0.015(3) 0.020(3) 0.000(2) 0.013(2) 0.004(2)
N2A 0.019(2) 0.017(2) 0.028(3) 0.003(2) 0.012(2) -0.0048(18)
C26A 0.028(3) 0.029(3) 0.019(3) 0.000(2) 0.010(2) -0.002(2)
C25B 0.020(3) 0.015(3) 0.030(3) -0.007(2) 0.005(2) 0.003(2)
C11B 0.013(3) 0.024(3) 0.026(3) 0.003(2) 0.009(2) 0.006(2)
C7B 0.019(3) 0.035(4) 0.031(3) -0.004(3) 0.008(3) 0.007(2)
C12B 0.015(3) 0.024(3) 0.024(3) -0.002(2) 0.012(2) 0.005(2)
C23B 0.019(3) 0.012(3) 0.023(3) 0.004(2) 0.011(2) 0.005(2)
C4B 0.022(3) 0.030(3) 0.025(3) 0.007(3) 0.007(2) 0.013(2)
C22B 0.011(2) 0.016(3) 0.014(3) 0.000(2) -0.001(2) 0.0010(19)
C13A 0.014(2) 0.021(3) 0.015(3) 0.001(2) 0.004(2) -0.005(2)
C14A 0.020(3) 0.023(3) 0.037(4) -0.001(3) 0.010(3) -0.002(2)
C20B 0.023(3) 0.033(3) 0.021(3) 0.004(2) 0.013(2) 0.002(3)
C18A 0.026(3) 0.039(4) 0.023(3) 0.001(3) 0.009(3) -0.006(3)
C17A 0.032(3) 0.052(4) 0.022(3) 0.009(3) 0.014(3) 0.001(3)
C4A 0.018(3) 0.024(3) 0.029(3) -0.005(2) 0.012(2) -0.008(2)
C1A 0.020(3) 0.028(3) 0.025(3) 0.004(2) 0.014(2) -0.005(2)
C13B 0.018(3) 0.025(3) 0.020(3) 0.004(2) 0.009(2) 0.005(2)
C14B 0.030(3) 0.020(3) 0.028(3) 0.000(2) 0.010(3) -0.001(3)
C16B 0.023(3) 0.018(3) 0.026(3) -0.001(2) 0.011(2) -0.002(2)
C26B 0.033(3) 0.021(3) 0.019(3) -0.002(2) 0.010(2) 0.002(2)
C6A 0.031(3) 0.037(4) 0.019(3) -0.001(3) 0.007(3) -0.007(3)
C16A 0.021(3) 0.031(3) 0.022(3) 0.007(3) 0.009(2) 0.004(3)
C24B 0.023(3) 0.014(3) 0.024(3) -0.006(2) 0.012(2) -0.004(2)
C7A 0.024(3) 0.026(3) 0.019(3) 0.002(2) 0.007(2) -0.007(2)
C3B 0.031(3) 0.028(3) 0.028(3) 0.010(3) 0.017(3) 0.009(3)
C10B 0.014(3) 0.030(3) 0.037(4) 0.001(3) 0.003(3) -0.001(2)
C19B 0.028(3) 0.027(3) 0.028(3) 0.005(3) 0.017(3) 0.009(2)
C10A 0.024(3) 0.028(3) 0.023(3) 0.003(3) 0.008(2) 0.005(2)
C8A 0.027(3) 0.030(4) 0.025(3) 0.009(3) -0.002(3) -0.002(3)
C22A 0.013(3) 0.022(3) 0.017(3) 0.000(2) -0.001(2) -0.004(2)
C12A 0.011(2) 0.025(3) 0.023(3) 0.002(2) 0.006(2) 0.000(2)
C5B 0.023(3) 0.045(4) 0.016(3) 0.010(3) 0.011(2) 0.007(3)
C5A 0.033(3) 0.029(3) 0.022(3) -0.005(3) 0.011(3) -0.009(3)
C2B 0.034(3) 0.016(3) 0.027(3) 0.003(2) 0.017(3) 0.004(2)
C2A 0.021(3) 0.019(3) 0.038(3) 0.002(3) 0.018(3) -0.003(2)
C21B 0.022(3) 0.024(3) 0.034(3) 0.002(3) 0.015(3) 0.006(2)
C18B 0.050(4) 0.014(3) 0.020(3) 0.006(2) 0.020(3) 0.010(3)
C8B 0.020(3) 0.041(4) 0.027(3) -0.007(3) 0.001(3) 0.000(3)
C3A 0.032(3) 0.017(3) 0.032(3) -0.006(2) 0.013(3) -0.004(2)
C11A 0.019(3) 0.022(3) 0.020(3) -0.002(2) 0.008(2) -0.004(2)
C20A 0.020(3) 0.027(3) 0.021(3) -0.003(2) 0.010(2) -0.002(2)
C9B 0.022(3) 0.026(4) 0.047(4) -0.010(3) 0.011(3) -0.005(3)
C15B 0.022(3) 0.021(3) 0.026(3) -0.001(2) 0.011(2) -0.001(2)
C25A 0.027(3) 0.021(3) 0.028(3) 0.004(2) 0.008(3) -0.006(2)
C21A 0.018(3) 0.028(3) 0.024(3) -0.003(2) 0.010(2) -0.006(2)
C6B 0.024(3) 0.040(4) 0.021(3) 0.001(3) 0.003(2) 0.006(3)
C24A 0.021(3) 0.024(3) 0.021(3) 0.000(2) 0.013(2) -0.002(2)
C19A 0.033(3) 0.042(4) 0.016(3) -0.004(3) 0.015(3) -0.010(3)
C15A 0.023(3) 0.036(4) 0.033(4) 0.002(3) 0.002(3) -0.001(3)
C9A 0.024(3) 0.028(4) 0.037(4) 0.005(3) 0.007(3) 0.006(3)

loop_
_geom_bond_atom_site_label_1
_geom_bond_atom_site_label_2
_geom_bond_distance
_geom_bond_site_symmetry_2
_geom_bond_publ_flag
Ru1B C16B 1.903(6) . ?
Ru1B C15B 1.929(6) . ?
Ru1B C14B 1.974(6) . ?
Ru1B C22B 2.020(5) . ?
Ru1B N1B 2.146(5) . ?
Ru1B Ru2B 2.6738(6) . ?
Ru3A C21A 1.871(6) . ?
Ru3A C20A 1.877(6) . ?
Ru3A C11A 2.093(6) . ?
Ru3A N2A 2.116(5) . ?
Ru3A C22A 2.249(5) . ?
Ru3A C23A 2.359(5) . ?
Ru3A Ru2A 2.8204(6) . ?
Ru2B C19B 1.890(6) . ?
Ru2B C18B 1.912(6) . ?
Ru2B C17B 1.943(7) . ?
Ru2B N1B 2.145(5) . ?
Ru2B C22B 2.155(5) . ?
Ru2B Ru3B 2.8337(6) . ?
Ru2A C19A 1.869(7) . ?
Ru2A C18A 1.929(6) . ?
Ru2A C17A 1.944(7) . ?
Ru2A N1A 2.140(5) . ?
Ru2A C22A 2.166(6) . ?
Ru2A Ru1A 2.6721(6) . ?
Ru3B C21B 1.876(6) . ?
Ru3B C20B 1.879(6) . ?
Ru3B C11B 2.087(6) . ?
Ru3B N2B 2.126(5) . ?
Ru3B C22B 2.272(5) . ?
Ru3B C23B 2.361(5) . ?
Ru1A C16A 1.901(6) . ?
Ru1A C15A 1.920(7) . ?
Ru1A C14A 1.976(6) . ?
Ru1A C22A 2.026(6) . ?
Ru1A N1A 2.143(5) . ?
O1B C24B 1.457(6) . ?
O1B H1B 0.8200 . ?
O17A C17A 1.132(8) . ?
O14A C14A 1.138(7) . ?
O1A C24A 1.459(7) . ?
O1A H1A 0.8200 . ?
O15B C15B 1.128(7) . ?
O20A C20A 1.140(7) . ?
O20B C20B 1.141(7) . ?
O18B C18B 1.149(7) . ?
O19B C19B 1.132(7) . ?
O17B C17B 1.138(8) . ?
O16A C16A 1.141(7) . ?
O18A C18A 1.142(8) . ?
O16B C16B 1.134(7) . ?
O19A C19A 1.154(8) . ?
O14B C14B 1.133(7) . ?
N2B C1B 1.333(7) . ?
N2B C13B 1.362(7) . ?
N1B C1B 1.387(7) . ?
N1B H1B1 0.87(2) . ?
N1A C1A 1.410(8) . ?
N1A H1A1 0.88(2) . ?
O15A C15A 1.131(8) . ?
O21A C21A 1.144(7) . ?
C23A C22A 1.382(8) . ?
C23A C24A 1.530(8) . ?
C23A H23A 0.9800 . ?
O21B C21B 1.149(8) . ?
C1B C2B 1.402(8) . ?
N2A C1A 1.336(8) . ?
N2A C13A 1.369(7) . ?
C26A C24A 1.529(8) . ?
C26A H26A 0.9600 . ?
C26A H26B 0.9600 . ?
C26A H26C 0.9600 . ?
C25B C24B 1.514(8) . ?
C25B H25A 0.9600 . ?
C25B H25B 0.9600 . ?
C25B H25C 0.9600 . ?
C11B C10B 1.389(8) . ?
C11B C12B 1.407(8) . ?
C7B C6B 1.419(9) . ?
C7B C8B 1.424(9) . ?
C7B C12B 1.424(8) . ?
C12B C13B 1.433(8) . ?
C23B C22B 1.384(8) . ?
C23B C24B 1.532(7) . ?
C23B H23B 0.9800 . ?
C4B C13B 1.385(8) . ?
C4B C3B 1.419(9) . ?
C4B C5B 1.432(8) . ?
C13A C4A 1.396(8) . ?
C13A C12A 1.435(8) . ?
C4A C3A 1.402(9) . ?
C4A C5A 1.443(8) . ?
C1A C2A 1.415(9) . ?
C26B C24B 1.503(8) . ?
C26B H26D 0.9600 . ?
C26B H26E 0.9600 . ?
C26B H26F 0.9600 . ?
C6A C5A 1.357(9) . ?
C6A C7A 1.412(9) . ?
C6A H6A 0.9300 . ?
C7A C8A 1.413(9) . ?
C7A C12A 1.424(8) . ?
C3B C2B 1.394(9) . ?
C3B H3B 0.9300 . ?
C10B C9B 1.401(9) . ?
C10B H10B 0.9300 . ?
C10A C11A 1.380(8) . ?
C10A C9A 1.405(9) . ?
C10A H10A 0.9300 . ?
C8A C9A 1.380(9) . ?
C8A H8A 0.9300 . ?
C12A C11A 1.405(8) . ?
C5B C6B 1.350(9) . ?
C5B H5B 0.9300 . ?
C5A H5A 0.9300 . ?
C2B H2B 0.9300 . ?
C2A C3A 1.367(9) . ?
C2A H2A 0.9300 . ?
C8B C9B 1.356(10) . ?
C8B H8B 0.9300 . ?
C3A H3A 0.9300 . ?
C9B H9B 0.9300 . ?
C25A C24A 1.520(8) . ?
C25A H25D 0.9600 . ?
C25A H25E 0.9600 . ?
C25A H25F 0.9600 . ?
C6B H6B 0.9300 . ?
C9A H9A 0.9300 . ?
